data_2219000
loop_
_publ_author_name
'He, Dao-Hang'
'Zhu, Yong-Chuang'
'Yang, Zhuo-Ru'

_publ_section_title
;
 <i>N</i>'-(4-Fluorobenzylidene)-3,4,5-trimethoxybenzohydrazide
;
_journal_issue 8
_journal_name_full 'Acta Crystallographica Section E'
_journal_page_first o1648
_journal_paper_doi 10.1107/S1600536808023702
_journal_volume 64
_journal_year 2008
_chemical_formula_moiety 'C17 H17 F N2 O4'
_chemical_formula_sum 'C17 H17 F N2 O4'
_chemical_formula_weight 332.33
_chemical_name_systematic ?
_space_group_IT_number 14
_symmetry_cell_setting monoclinic
_symmetry_space_group_name_Hall '-P 2ybc'
_symmetry_space_group_name_H-M 'P 1 21/c 1'
_atom_sites_solution_hydrogens geom
_atom_sites_solution_primary direct
_atom_sites_solution_secondary difmap
_audit_creation_method SHELXL-97
_cell_angle_alpha 90.00
_cell_angle_beta 105.5470(10)
_cell_angle_gamma 90.00
_cell_formula_units_Z 4
_cell_length_a 7.9194(4)
_cell_length_b 26.2496(13)
_cell_length_c 8.1271(4)
_cell_measurement_reflns_used 5449
_cell_measurement_temperature 173(2)
_cell_measurement_theta_max 27.04
_cell_measurement_theta_min 2.67
_cell_volume 1627.65(14)
_computing_cell_refinement 'SAINT-PLUS (Bruker, 2003)'
_computing_data_collection 'SMART (Bruker, 2001)'
_computing_data_reduction 'SAINT-PLUS (Bruker, 2003)'
_computing_molecular_graphics 'SHELXTL (Sheldrick, 2008)'
_computing_publication_material 'SHELXTL (Sheldrick, 2008)'
_computing_structure_refinement 'SHELXTL (Sheldrick, 2008)'
_computing_structure_solution 'SHELXTL (Sheldrick, 2008)'
_diffrn_ambient_temperature 173(2)
_diffrn_measured_fraction_theta_full 0.994
_diffrn_measured_fraction_theta_max 0.994
_diffrn_measurement_device_type 'Bruker SMART 1000 CCD diffractometer'
_diffrn_measurement_method '\w scans'
_diffrn_radiation_monochromator graphite
_diffrn_radiation_source 'fine-focus sealed tube'
_diffrn_radiation_type MoK\a
_diffrn_radiation_wavelength 0.71073
_diffrn_reflns_av_R_equivalents 0.0182
_diffrn_reflns_av_sigmaI/netI 0.0217
_diffrn_reflns_limit_h_max 6
_diffrn_reflns_limit_h_min -10
_diffrn_reflns_limit_k_max 33
_diffrn_reflns_limit_k_min -33
_diffrn_reflns_limit_l_max 10
_diffrn_reflns_limit_l_min -10
_diffrn_reflns_number 9603
_diffrn_reflns_theta_full 27.05
_diffrn_reflns_theta_max 27.05
_diffrn_reflns_theta_min 2.67
_diffrn_standards_number 0
_exptl_absorpt_coefficient_mu 0.105
_exptl_absorpt_correction_T_max 0.9743
_exptl_absorpt_correction_T_min 0.9354
_exptl_absorpt_correction_type multi-scan
_exptl_absorpt_process_details '(SADABS; Sheldrick, 2003)'
_exptl_crystal_colour colorless
_exptl_crystal_density_diffrn 1.356
_exptl_crystal_density_method 'not measured'
_exptl_crystal_description block
_exptl_crystal_F_000 696
_exptl_crystal_size_max 0.48
_exptl_crystal_size_mid 0.37
_exptl_crystal_size_min 0.25
_refine_diff_density_max 0.265
_refine_diff_density_min -0.205
_refine_ls_extinction_method none
_refine_ls_goodness_of_fit_ref 1.071
_refine_ls_hydrogen_treatment constr
_refine_ls_matrix_type full
_refine_ls_number_parameters 220
_refine_ls_number_reflns 3558
_refine_ls_number_restraints 0
_refine_ls_restrained_S_all 1.071
_refine_ls_R_factor_all 0.0473
_refine_ls_R_factor_gt 0.0370
_refine_ls_shift/su_max 0.001
_refine_ls_shift/su_mean 0.000
_refine_ls_structure_factor_coef Fsqd
_refine_ls_weighting_details 'calc w=1/[\s^2^(Fo^2^)+(0.0561P)^2^+0.3099P] where P=(Fo^2^+2Fc^2^)/3'
_refine_ls_weighting_scheme calc
_refine_ls_wR_factor_gt 0.0984
_refine_ls_wR_factor_ref 0.1043
_reflns_number_gt 2856
_reflns_number_total 3558
_reflns_threshold_expression >2sigma(I)
_cod_data_source_file fl2210.cif
_cod_data_source_block I
_cod_original_sg_symbol_H-M 'P 21/c'
_cod_database_code 2219000
_cod_database_fobs_code 2219000

loop_
_symmetry_equiv_pos_as_xyz
'x, y, z'
'-x, y+1/2, -z+1/2'
'-x, -y, -z'
'x, -y-1/2, z-1/2'

loop_
_atom_site_type_symbol
_atom_site_label
_atom_site_fract_x
_atom_site_fract_y
_atom_site_fract_z
_atom_site_U_iso_or_equiv
_atom_site_adp_type
_atom_site_calc_flag
_atom_site_refinement_flags
_atom_site_occupancy
C C1 0.63386(15) 0.68413(4) 0.23670(15) 0.0213(3) Uani d . 1
C C2 0.65648(16) 0.63159(5) 0.23753(15) 0.0234(3) Uani d . 1
H H2 0.7222 0.6148 0.3378 0.028 Uiso calc R 1
C C3 0.58205(16) 0.60404(5) 0.09044(16) 0.0242(3) Uani d . 1
C C4 0.48089(16) 0.62887(5) -0.05539(15) 0.0240(3) Uani d . 1
C C5 0.44513(15) 0.68070(5) -0.04828(15) 0.0233(3) Uani d . 1
C C6 0.52479(15) 0.70882(4) 0.09643(15) 0.0222(3) Uani d . 1
H H6 0.5051 0.7445 0.0997 0.027 Uiso calc R 1
C C7 0.73648(15) 0.71281(4) 0.39003(15) 0.0214(2) Uani d . 1
C C8 0.94162(16) 0.83150(5) 0.43795(16) 0.0249(3) Uani d . 1
H H8 0.9218 0.8379 0.3192 0.030 Uiso calc R 1
C C9 1.03374(16) 0.86967(5) 0.56060(16) 0.0249(3) Uani d . 1
C C10 1.06439(16) 0.86332(5) 0.73717(17) 0.0274(3) Uani d . 1
H H10 1.0287 0.8327 0.7804 0.033 Uiso calc R 1
C C11 1.14578(19) 0.90092(5) 0.84950(18) 0.0335(3) Uani d . 1
H H11 1.1672 0.8965 0.9694 0.040 Uiso calc R 1
C C12 1.19497(19) 0.94501(5) 0.78240(19) 0.0365(3) Uani d . 1
C C13 1.1702(2) 0.95280(5) 0.6106(2) 0.0373(3) Uani d . 1
H H13 1.2076 0.9834 0.5690 0.045 Uiso calc R 1
C C14 1.08883(19) 0.91458(5) 0.49972(18) 0.0324(3) Uani d . 1
H H14 1.0704 0.9191 0.3802 0.039 Uiso calc R 1
C C15 0.6792(2) 0.52504(5) 0.22518(19) 0.0372(3) Uani d . 1
H H15A 0.8023 0.5352 0.2688 0.056 Uiso calc R 1
H H15B 0.6727 0.4885 0.1999 0.056 Uiso calc R 1
H H15C 0.6166 0.5324 0.3114 0.056 Uiso calc R 1
C C16 0.5363(2) 0.59696(6) -0.30234(19) 0.0423(4) Uani d . 1
H H16A 0.5561 0.6304 -0.3474 0.063 Uiso calc R 1
H H16B 0.4903 0.5734 -0.3974 0.063 Uiso calc R 1
H H16C 0.6472 0.5838 -0.2300 0.063 Uiso calc R 1
C C17 0.25329(17) 0.74833(5) -0.17173(17) 0.0300(3) Uani d . 1
H H17A 0.2088 0.7471 -0.0703 0.045 Uiso calc R 1
H H17B 0.1561 0.7551 -0.2729 0.045 Uiso calc R 1
H H17C 0.3406 0.7755 -0.1584 0.045 Uiso calc R 1
F F1 1.27194(14) 0.98260(3) 0.89208(12) 0.0556(3) Uani d . 1
N N1 0.79692(13) 0.75849(4) 0.35482(12) 0.0224(2) Uani d . 1
H H1 0.7790 0.7684 0.2481 0.027 Uiso calc R 1
N N2 0.88701(13) 0.78964(4) 0.48641(13) 0.0225(2) Uani d . 1
O O1 0.60103(13) 0.55283(3) 0.07321(12) 0.0323(2) Uani d . 1
O O2 0.41211(12) 0.60182(3) -0.20300(11) 0.0294(2) Uani d . 1
O O3 0.33239(12) 0.70067(3) -0.19160(11) 0.0308(2) Uani d . 1
O O4 0.76599(13) 0.69488(3) 0.53497(11) 0.0292(2) Uani d . 1

loop_
_atom_site_aniso_label
_atom_site_aniso_U_11
_atom_site_aniso_U_22
_atom_site_aniso_U_33
_atom_site_aniso_U_12
_atom_site_aniso_U_13
_atom_site_aniso_U_23
C1 0.0232(6) 0.0219(6) 0.0196(6) -0.0017(5) 0.0073(5) -0.0015(4)
C2 0.0266(6) 0.0214(6) 0.0214(6) -0.0002(5) 0.0049(5) 0.0018(5)
C3 0.0279(6) 0.0181(6) 0.0265(6) -0.0025(5) 0.0071(5) -0.0009(5)
C4 0.0250(6) 0.0233(6) 0.0224(6) -0.0051(5) 0.0040(5) -0.0036(5)
C5 0.0218(6) 0.0253(6) 0.0216(6) -0.0008(5) 0.0038(5) 0.0020(5)
C6 0.0243(6) 0.0188(6) 0.0236(6) 0.0000(5) 0.0067(5) 0.0000(5)
C7 0.0248(6) 0.0208(6) 0.0186(6) 0.0033(5) 0.0059(5) -0.0009(4)
C8 0.0272(6) 0.0243(6) 0.0217(6) 0.0010(5) 0.0039(5) -0.0024(5)
C9 0.0222(6) 0.0220(6) 0.0289(7) 0.0012(5) 0.0040(5) -0.0035(5)
C10 0.0257(6) 0.0251(6) 0.0296(7) -0.0002(5) 0.0044(5) -0.0019(5)
C11 0.0352(7) 0.0342(7) 0.0276(7) -0.0028(6) 0.0026(6) -0.0050(6)
C12 0.0365(8) 0.0271(7) 0.0398(8) -0.0053(6) -0.0002(6) -0.0114(6)
C13 0.0407(8) 0.0254(7) 0.0429(8) -0.0066(6) 0.0061(6) 0.0000(6)
C14 0.0369(7) 0.0286(7) 0.0295(7) -0.0027(6) 0.0054(6) 0.0002(5)
C15 0.0513(9) 0.0191(6) 0.0347(8) 0.0005(6) 0.0004(6) 0.0027(5)
C16 0.0440(9) 0.0516(9) 0.0317(8) -0.0087(7) 0.0109(7) -0.0147(7)
C17 0.0272(7) 0.0311(7) 0.0302(7) 0.0052(5) 0.0049(5) 0.0054(5)
F1 0.0731(7) 0.0357(5) 0.0470(6) -0.0186(5) -0.0030(5) -0.0153(4)
N1 0.0281(5) 0.0222(5) 0.0156(5) -0.0024(4) 0.0034(4) -0.0018(4)
N2 0.0227(5) 0.0221(5) 0.0208(5) 0.0009(4) 0.0026(4) -0.0048(4)
O1 0.0456(6) 0.0178(4) 0.0289(5) -0.0011(4) 0.0021(4) -0.0013(4)
O2 0.0314(5) 0.0283(5) 0.0252(5) -0.0056(4) 0.0018(4) -0.0067(4)
O3 0.0347(5) 0.0280(5) 0.0235(5) 0.0041(4) -0.0028(4) 0.0004(4)
O4 0.0448(6) 0.0223(4) 0.0186(4) -0.0007(4) 0.0055(4) 0.0006(3)

loop_
_atom_type_symbol
_atom_type_description
_atom_type_scat_dispersion_real
_atom_type_scat_dispersion_imag
_atom_type_scat_source
C C 0.0033 0.0016 'International Tables Vol C Tables 4.2.6.8 and 6.1.1.4'
H H 0.0000 0.0000 'International Tables Vol C Tables 4.2.6.8 and 6.1.1.4'
N N 0.0061 0.0033 'International Tables Vol C Tables 4.2.6.8 and 6.1.1.4'
O O 0.0106 0.0060 'International Tables Vol C Tables 4.2.6.8 and 6.1.1.4'
F F 0.0171 0.0103 'International Tables Vol C Tables 4.2.6.8 and 6.1.1.4'

loop_
_geom_angle_atom_site_label_1
_geom_angle_atom_site_label_2
_geom_angle_atom_site_label_3
_geom_angle
C2 C1 C6 121.11(11)
C2 C1 C7 117.04(10)
C6 C1 C7 121.82(10)
C3 C2 C1 119.26(11)
C3 C2 H2 120.4
C1 C2 H2 120.4
O1 C3 C2 124.72(11)
O1 C3 C4 115.18(11)
C2 C3 C4 120.10(11)
O2 C4 C5 120.19(11)
O2 C4 C3 120.06(11)
C5 C4 C3 119.70(11)
O3 C5 C6 124.21(11)
O3 C5 C4 115.61(10)
C6 C5 C4 120.17(11)
C5 C6 C1 119.17(11)
C5 C6 H6 120.4
C1 C6 H6 120.4
O4 C7 N1 123.72(11)
O4 C7 C1 121.75(11)
N1 C7 C1 114.51(10)
N2 C8 C9 121.72(11)
N2 C8 H8 119.1
C9 C8 H8 119.1
C14 C9 C10 118.70(12)
C14 C9 C8 118.95(12)
C10 C9 C8 122.33(12)
C11 C10 C9 120.96(13)
C11 C10 H10 119.5
C9 C10 H10 119.5
C12 C11 C10 118.01(13)
C12 C11 H11 121.0
C10 C11 H11 121.0
F1 C12 C13 118.41(13)
F1 C12 C11 118.32(13)
C13 C12 C11 123.28(13)
C12 C13 C14 117.94(13)
C12 C13 H13 121.0
C14 C13 H13 121.0
C13 C14 C9 121.10(13)
C13 C14 H14 119.5
C9 C14 H14 119.5
O1 C15 H15A 109.5
O1 C15 H15B 109.5
H15A C15 H15B 109.5
O1 C15 H15C 109.5
H15A C15 H15C 109.5
H15B C15 H15C 109.5
O2 C16 H16A 109.5
O2 C16 H16B 109.5
H16A C16 H16B 109.5
O2 C16 H16C 109.5
H16A C16 H16C 109.5
H16B C16 H16C 109.5
O3 C17 H17A 109.5
O3 C17 H17B 109.5
H17A C17 H17B 109.5
O3 C17 H17C 109.5
H17A C17 H17C 109.5
H17B C17 H17C 109.5
C7 N1 N2 120.01(9)
C7 N1 H1 120.0
N2 N1 H1 120.0
C8 N2 N1 114.60(10)
C3 O1 C15 116.73(10)
C4 O2 C16 111.45(10)
C5 O3 C17 116.46(10)

loop_
_geom_bond_atom_site_label_1
_geom_bond_atom_site_label_2
_geom_bond_distance
C1 C2 1.3905(17)
C1 C6 1.3921(17)
C1 C7 1.4957(16)
C2 C3 1.3862(17)
C2 H2 0.9500
C3 O1 1.3639(14)
C3 C4 1.4008(17)
C4 O2 1.3748(14)
C4 C5 1.3941(17)
C5 O3 1.3679(14)
C5 C6 1.3886(16)
C6 H6 0.9500
C7 O4 1.2312(14)
C7 N1 1.3499(15)
C8 N2 1.2808(16)
C8 C9 1.4629(17)
C8 H8 0.9500
C9 C14 1.3931(18)
C9 C10 1.3997(18)
C10 C11 1.3812(18)
C10 H10 0.9500
C11 C12 1.379(2)
C11 H11 0.9500
C12 F1 1.3596(15)
C12 C13 1.372(2)
C13 C14 1.3866(19)
C13 H13 0.9500
C14 H14 0.9500
C15 O1 1.4252(16)
C15 H15A 0.9800
C15 H15B 0.9800
C15 H15C 0.9800
C16 O2 1.4354(17)
C16 H16A 0.9800
C16 H16B 0.9800
C16 H16C 0.9800
C17 O3 1.4276(15)
C17 H17A 0.9800
C17 H17B 0.9800
C17 H17C 0.9800
N1 N2 1.3829(13)
N1 H1 0.8800

loop_
_geom_hbond_atom_site_label_D
_geom_hbond_atom_site_label_H
_geom_hbond_atom_site_label_A
_geom_hbond_site_symmetry_A
_geom_hbond_distance_DH
_geom_hbond_distance_HA
_geom_hbond_distance_DA
_geom_hbond_angle_DHA
N1 H1 O4 4_575 0.88 1.96 2.8238(13) 166.7

loop_
_geom_torsion_atom_site_label_1
_geom_torsion_atom_site_label_2
_geom_torsion_atom_site_label_3
_geom_torsion_atom_site_label_4
_geom_torsion
C6 C1 C2 C3 6.01(18)
C7 C1 C2 C3 -171.90(11)
C1 C2 C3 O1 177.13(12)
C1 C2 C3 C4 -1.92(18)
O1 C3 C4 O2 -1.36(17)
C2 C3 C4 O2 177.77(11)
O1 C3 C4 C5 176.35(11)
C2 C3 C4 C5 -4.53(18)
O2 C4 C5 O3 3.48(17)
C3 C4 C5 O3 -174.22(11)
O2 C4 C5 C6 -175.29(11)
C3 C4 C5 C6 7.01(18)
O3 C5 C6 C1 178.34(11)
C4 C5 C6 C1 -3.01(17)
C2 C1 C6 C5 -3.55(17)
C7 C1 C6 C5 174.26(11)
C2 C1 C7 O4 -35.84(16)
C6 C1 C7 O4 146.27(12)
C2 C1 C7 N1 142.27(11)
C6 C1 C7 N1 -35.63(16)
N2 C8 C9 C14 -179.58(12)
N2 C8 C9 C10 -1.37(19)
C14 C9 C10 C11 0.73(19)
C8 C9 C10 C11 -177.48(12)
C9 C10 C11 C12 0.4(2)
C10 C11 C12 F1 178.69(12)
C10 C11 C12 C13 -1.3(2)
F1 C12 C13 C14 -178.91(13)
C11 C12 C13 C14 1.1(2)
C12 C13 C14 C9 0.1(2)
C10 C9 C14 C13 -1.0(2)
C8 C9 C14 C13 177.31(12)
O4 C7 N1 N2 -4.82(18)
C1 C7 N1 N2 177.12(9)
C9 C8 N2 N1 177.75(10)
C7 N1 N2 C8 178.47(11)
C2 C3 O1 C15 10.43(18)
C4 C3 O1 C15 -170.49(12)
C5 C4 O2 C16 97.38(14)
C3 C4 O2 C16 -84.92(15)
C6 C5 O3 C17 -19.34(17)
C4 C5 O3 C17 161.96(11)

loop_
_cod_related_entry_id
_cod_related_entry_database
_cod_related_entry_code
1 ChemSpider 4756923
